data_7155269
loop_
_publ_author_name
'Jones, Alan M.'
'Patterson, Stephen'
'Lorion, Magali M.'
'Slawin, Alexandra M. Z.'
'Westwood, Nicholas J.'

_publ_section_title
;
 A core switching strategy to pyrrolo[2,3-b]quinolines and
 diazocino[1,2-a]indolinones.
;
_journal_issue 38
_journal_name_full 'Organic &amp; biomolecular chemistry'
_journal_page_first 8998
_journal_page_last 9011
_journal_paper_doi 10.1039/c6ob01566b
_journal_volume 14
_journal_year 2016
_chemical_formula_moiety 'C24 H26 N4 O4'
_chemical_formula_sum 'C24 H26 N4 O4'
_chemical_formula_weight 434.49
_space_group_crystal_system monoclinic
_space_group_IT_number 14
_space_group_name_Hall '-P 2yn'
_space_group_name_H-M_alt 'P 1 21/n 1'
_symmetry_space_group_name_Hall '-P 2yn'
_symmetry_space_group_name_H-M 'P 1 21/n 1'
_atom_sites_solution_hydrogens geom
_atom_sites_solution_primary direct
_atom_sites_solution_secondary difmap
_audit_creation_date 2016-05-18
_audit_creation_method 'by CrystalStructure 4.2'
_audit_update_record
;
2016-06-06 deposited with the CCDC.
2016-08-30 downloaded from the CCDC.
;
_cell_angle_alpha 90.0000
_cell_angle_beta 111.215(5)
_cell_angle_gamma 90.0000
_cell_formula_units_Z 4
_cell_length_a 10.843(3)
_cell_length_b 19.280(5)
_cell_length_c 11.337(4)
_cell_measurement_reflns_used 4161
_cell_measurement_temperature 93
_cell_measurement_theta_max 25.35
_cell_measurement_theta_min 1.93
_cell_volume 2209.4(11)
_computing_cell_refinement CrystalClear
_computing_data_collection 'CrystalClear (Rigaku Corp., 2000)'
_computing_data_reduction CrystalClear
_computing_molecular_graphics 'CrystalStructure 4.2'
_computing_publication_material 'CrystalStructure 4.2 (Rigaku, 2015)'
_computing_structure_refinement 'SHELXL Version 2014/7 (Sheldrick, 2008)'
_computing_structure_solution 'SIR92 (Altomare, et al., 1994)'
_diffrn_ambient_temperature 93
_diffrn_detector_area_resol_mean 7.314
_diffrn_measured_fraction_theta_full 0.959
_diffrn_measured_fraction_theta_max 0.957
_diffrn_measurement_device_type 'Rigaku Saturn70'
_diffrn_measurement_method \w
_diffrn_radiation_type 'Mo K\a'
_diffrn_radiation_wavelength 0.71070
_diffrn_reflns_av_R_equivalents 0.1912
_diffrn_reflns_Laue_measured_fraction_full 0.959
_diffrn_reflns_Laue_measured_fraction_max 0.957
_diffrn_reflns_limit_h_max 12
_diffrn_reflns_limit_h_min -13
_diffrn_reflns_limit_k_max 23
_diffrn_reflns_limit_k_min -17
_diffrn_reflns_limit_l_max 13
_diffrn_reflns_limit_l_min -13
_diffrn_reflns_number 16836
_diffrn_reflns_point_group_measured_fraction_full 0.959
_diffrn_reflns_point_group_measured_fraction_max 0.957
_diffrn_reflns_theta_full 25.241
_diffrn_reflns_theta_max 25.348
_diffrn_reflns_theta_min 2.113
_diffrn_standards_number 0
_exptl_absorpt_coefficient_mu 0.091
_exptl_absorpt_correction_type none
_exptl_crystal_colour colorless
_exptl_crystal_density_diffrn 1.306
_exptl_crystal_density_method 'not measured'
_exptl_crystal_description needle
_exptl_crystal_F_000 920.00
_exptl_crystal_size_max 0.200
_exptl_crystal_size_mid 0.010
_exptl_crystal_size_min 0.010
_refine_diff_density_max 0.37
_refine_diff_density_min -0.34
_refine_ls_extinction_coef 0.015(3)
_refine_ls_extinction_method SHELXL
_refine_ls_goodness_of_fit_ref 1.147
_refine_ls_hydrogen_treatment mixed
_refine_ls_number_parameters 299
_refine_ls_number_reflns 3871
_refine_ls_number_restraints 2
_refine_ls_R_factor_all 0.0975
_refine_ls_R_factor_gt 0.0815
_refine_ls_shift/su_max 0.005
_refine_ls_structure_factor_coef Fsqd
_refine_ls_weighting_details 'w = 1/[\s^2^(Fo^2^)+(0.0732P)^2^+2.2354P] where P=(Fo^2^+2Fc^2^)/3'
_refine_ls_weighting_scheme calc
_refine_ls_wR_factor_gt 0.2014
_refine_ls_wR_factor_ref 0.2167
_reflns_Friedel_coverage 0.000
_reflns_number_gt 3192
_reflns_number_total 3871
_reflns_threshold_expression F^2^>2.0\s(F^2^)
_cod_data_source_file c6ob01566b2.cif
_cod_data_source_block 2i
_cod_depositor_comments 'Adding full bibliography for 7155268--7155269.cif.'
_cod_original_cell_volume 2209.5(12)
_cod_database_code 7155269

loop_
_space_group_symop_id
_space_group_symop_operation_xyz
1 +X,+Y,+Z
2 1/2-X,1/2+Y,1/2-Z
3 -X,-Y,-Z
4 -1/2+X,-1/2-Y,-1/2+Z

loop_
_atom_site_label
_atom_site_type_symbol
_atom_site_fract_x
_atom_site_fract_y
_atom_site_fract_z
_atom_site_U_iso_or_equiv
_atom_site_adp_type
_atom_site_occupancy
_atom_site_site_symmetry_order
_atom_site_calc_flag
_atom_site_refinement_flags_posn
_atom_site_refinement_flags_adp
O4 O 0.8638(2) 0.23832(11) 0.2867(2) 0.0246(6) Uani 1 1 d D .
O5 O 0.9568(2) 0.09489(12) 0.3626(2) 0.0313(6) Uani 1 1 d . .
O20 O 0.6532(2) 0.29562(11) 0.5012(2) 0.0295(6) Uani 1 1 d . .
O21 O 1.1309(2) 0.32512(12) 0.7202(2) 0.0267(6) Uani 1 1 d . .
N1 N 1.0109(2) 0.35575(13) 0.5178(3) 0.0216(6) Uani 1 1 d . .
N12 N 0.8270(2) 0.23523(12) 0.4849(2) 0.0198(6) Uani 1 1 d . .
N22 N 0.9562(3) 0.39724(13) 0.6846(3) 0.0249(6) Uani 1 1 d D .
N31 N 0.2690(3) 0.49357(17) 0.4446(3) 0.0395(8) Uani 1 1 d . .
C2 C 1.0887(3) 0.30990(16) 0.4684(3) 0.0234(7) Uani 1 1 d . .
H2A H 1.1839 0.3175 0.5172 0.028 Uiso 1 1 calc R U
H2B H 1.0718 0.3222 0.3792 0.028 Uiso 1 1 calc R U
C3 C 1.0563(3) 0.23290(15) 0.4757(3) 0.0237(7) Uani 1 1 d . .
H3A H 1.1092 0.2053 0.4376 0.028 Uiso 1 1 calc R U
H3B H 1.0844 0.2195 0.5659 0.028 Uiso 1 1 calc R U
C4 C 0.9111(3) 0.21361(16) 0.4103(3) 0.0219(7) Uani 1 1 d . .
C5 C 0.9081(3) 0.13299(16) 0.4198(3) 0.0231(7) Uani 1 1 d . .
C6 C 0.8478(3) 0.11558(15) 0.5110(3) 0.0216(7) Uani 1 1 d . .
C7 C 0.8357(3) 0.05084(17) 0.5609(3) 0.0259(7) Uani 1 1 d . .
H7 H 0.8661 0.0099 0.5334 0.031 Uiso 1 1 calc R U
C8 C 0.7782(3) 0.04818(17) 0.6516(3) 0.0295(8) Uani 1 1 d . .
H8 H 0.7676 0.0049 0.6869 0.035 Uiso 1 1 calc R U
C9 C 0.7358(3) 0.10912(17) 0.6911(3) 0.0278(8) Uani 1 1 d . .
H9 H 0.6980 0.1063 0.7546 0.033 Uiso 1 1 calc R U
C10 C 0.7465(3) 0.17375(16) 0.6417(3) 0.0243(7) Uani 1 1 d . .
H10 H 0.7160 0.2146 0.6694 0.029 Uiso 1 1 calc R U
C11 C 0.8040(3) 0.17640(16) 0.5492(3) 0.0208(7) Uani 1 1 d . .
C14 C 0.8946(3) 0.38601(15) 0.4248(3) 0.0214(7) Uani 1 1 d . .
C15 C 0.9073(3) 0.44687(16) 0.3645(3) 0.0225(7) Uani 1 1 d . .
H15 H 0.9917 0.4681 0.3862 0.027 Uiso 1 1 calc R U
C16 C 0.7991(3) 0.47683(17) 0.2736(3) 0.0270(7) Uani 1 1 d . .
H16 H 0.8088 0.5183 0.2325 0.032 Uiso 1 1 calc R U
C17 C 0.6745(3) 0.44556(16) 0.2423(3) 0.0248(7) Uani 1 1 d . .
H17 H 0.5994 0.4656 0.1794 0.030 Uiso 1 1 calc R U
C18 C 0.6614(3) 0.38548(16) 0.3033(3) 0.0236(7) Uani 1 1 d . .
H18 H 0.5763 0.3652 0.2832 0.028 Uiso 1 1 calc R U
C19 C 0.7706(3) 0.35416(15) 0.3936(3) 0.0210(7) Uani 1 1 d . .
C20 C 0.7459(3) 0.29311(15) 0.4631(3) 0.0221(7) Uani 1 1 d . .
C21 C 1.0367(3) 0.35739(15) 0.6449(3) 0.0213(7) Uani 1 1 d . .
C22 C 0.9609(3) 0.39211(18) 0.8146(3) 0.0276(8) Uani 1 1 d . .
H22A H 0.9281 0.4359 0.8382 0.033 Uiso 1 1 calc R U
H22B H 1.0538 0.3857 0.8722 0.033 Uiso 1 1 calc R U
C23 C 0.8776(4) 0.33176(18) 0.8310(4) 0.0325(8) Uani 1 1 d . .
H23A H 0.9021 0.2896 0.7948 0.039 Uiso 1 1 calc R U
H23B H 0.7835 0.3418 0.7815 0.039 Uiso 1 1 calc R U
C24 C 0.8915(3) 0.31628(18) 0.9675(4) 0.0328(8) Uani 1 1 d . .
H24A H 0.8352 0.2759 0.9677 0.039 Uiso 1 1 calc R U
H24B H 0.9844 0.3032 1.0161 0.039 Uiso 1 1 calc R U
C25 C 0.8538(4) 0.37633(19) 1.0343(4) 0.0396(9) Uani 1 1 d . .
H25A H 0.8653 0.3626 1.1208 0.048 Uiso 1 1 calc R U
H25B H 0.9107 0.4162 1.0368 0.048 Uiso 1 1 calc R U
H25C H 0.7612 0.3889 0.9883 0.048 Uiso 1 1 calc R U
C31 C 0.3477(4) 0.45487(19) 0.5005(4) 0.0342(8) Uani 1 1 d . .
C32 C 0.4492(4) 0.4048(2) 0.5697(4) 0.0452(10) Uani 1 1 d . .
H32A H 0.4598 0.3703 0.5105 0.054 Uiso 1 1 calc R U
H32B H 0.4225 0.3815 0.6335 0.054 Uiso 1 1 calc R U
H32C H 0.5333 0.4289 0.6113 0.054 Uiso 1 1 calc R U
H4O H 0.779(2) 0.2164(19) 0.240(3) 0.048(12) Uiso 1 1 d D .
H22N H 0.883(2) 0.4216(15) 0.620(2) 0.026(9) Uiso 1 1 d D .

loop_
_atom_site_aniso_label
_atom_site_aniso_U_11
_atom_site_aniso_U_22
_atom_site_aniso_U_33
_atom_site_aniso_U_23
_atom_site_aniso_U_13
_atom_site_aniso_U_12
O4 0.0221(13) 0.0272(12) 0.0234(12) -0.0001(9) 0.0071(11) -0.0030(9)
O5 0.0334(14) 0.0252(12) 0.0365(14) -0.0056(11) 0.0144(12) -0.0016(10)
O20 0.0247(13) 0.0272(12) 0.0401(14) 0.0063(10) 0.0160(11) 0.0036(9)
O21 0.0207(13) 0.0295(12) 0.0249(13) 0.0005(10) 0.0022(11) 0.0043(9)
N1 0.0190(14) 0.0199(12) 0.0231(14) -0.0028(11) 0.0043(12) 0.0018(10)
N12 0.0207(14) 0.0174(12) 0.0213(14) 0.0021(10) 0.0076(12) -0.0002(10)
N22 0.0236(15) 0.0228(13) 0.0271(15) 0.0005(11) 0.0077(13) 0.0048(11)
N31 0.041(2) 0.0390(17) 0.0379(19) -0.0074(15) 0.0129(16) 0.0050(15)
C2 0.0189(17) 0.0223(15) 0.0285(18) -0.0039(13) 0.0081(14) 0.0007(12)
C3 0.0227(18) 0.0222(16) 0.0259(17) -0.0013(13) 0.0084(15) -0.0003(12)
C4 0.0206(17) 0.0220(15) 0.0235(16) -0.0019(13) 0.0086(14) 0.0004(12)
C5 0.0184(17) 0.0221(15) 0.0253(17) -0.0017(13) 0.0038(15) -0.0014(12)
C6 0.0156(16) 0.0199(14) 0.0245(17) -0.0001(13) 0.0012(14) -0.0008(12)
C7 0.0226(18) 0.0259(16) 0.0239(17) -0.0004(13) 0.0019(15) -0.0018(13)
C8 0.0274(19) 0.0242(16) 0.0318(19) 0.0061(14) 0.0046(16) -0.0004(13)
C9 0.0245(18) 0.0313(18) 0.0256(18) 0.0028(14) 0.0069(15) -0.0025(14)
C10 0.0228(17) 0.0244(16) 0.0252(17) 0.0017(13) 0.0081(15) -0.0001(13)
C11 0.0142(16) 0.0230(15) 0.0207(16) 0.0025(12) 0.0009(13) -0.0043(12)
C14 0.0218(17) 0.0186(14) 0.0220(17) -0.0003(12) 0.0058(14) 0.0006(12)
C15 0.0215(17) 0.0218(15) 0.0214(16) -0.0030(13) 0.0042(14) -0.0051(12)
C16 0.0275(19) 0.0264(16) 0.0263(18) 0.0007(14) 0.0089(15) -0.0030(14)
C17 0.0245(18) 0.0232(16) 0.0229(17) 0.0024(13) 0.0038(14) 0.0019(13)
C18 0.0176(17) 0.0243(16) 0.0259(17) -0.0030(13) 0.0043(14) -0.0028(12)
C19 0.0210(17) 0.0172(14) 0.0232(17) -0.0030(12) 0.0060(14) -0.0022(12)
C20 0.0176(16) 0.0211(15) 0.0244(17) 0.0003(13) 0.0038(14) -0.0020(12)
C21 0.0183(16) 0.0211(15) 0.0210(17) -0.0013(13) 0.0028(14) -0.0040(13)
C22 0.0245(18) 0.0331(18) 0.0225(17) -0.0021(14) 0.0052(15) 0.0036(14)
C23 0.032(2) 0.0313(17) 0.037(2) -0.0036(16) 0.0160(17) -0.0024(15)
C24 0.0248(19) 0.0327(18) 0.041(2) -0.0002(16) 0.0119(17) 0.0001(14)
C25 0.045(2) 0.0354(19) 0.043(2) -0.0004(17) 0.023(2) -0.0031(17)
C31 0.030(2) 0.038(2) 0.033(2) -0.0099(17) 0.0103(17) -0.0024(16)
C32 0.034(2) 0.047(2) 0.054(3) 0.012(2) 0.015(2) 0.0057(18)

loop_
_atom_type_symbol
_atom_type_description
_atom_type_scat_dispersion_real
_atom_type_scat_dispersion_imag
_atom_type_scat_source
C C 0.0033 0.0016
;
International Tables for Crystallography
(Vol. C, Tables 4.2.6.8 and 6.1.1.4)
;
H H 0.0000 0.0000
;
International Tables for Crystallography
(Vol. C, Table 6.1.1.4)
;
N N 0.0061 0.0033
;
International Tables for Crystallography
(Vol. C, Tables 4.2.6.8 and 6.1.1.4)
;
O O 0.0106 0.0060
;
International Tables for Crystallography
(Vol. C, Tables 4.2.6.8 and 6.1.1.4)
;

loop_
_geom_angle_atom_site_label_1
_geom_angle_atom_site_label_2
_geom_angle_atom_site_label_3
_geom_angle
C4 O4 H4O 109(3)
C21 N1 C14 123.6(3)
C21 N1 C2 119.4(3)
C14 N1 C2 115.9(3)
C20 N12 C11 121.1(2)
C20 N12 C4 126.5(2)
C11 N12 C4 108.8(2)
C21 N22 C22 120.4(3)
C21 N22 H22N 118(2)
C22 N22 H22N 121(2)
N1 C2 C3 112.9(2)
N1 C2 H2A 109.0
C3 C2 H2A 109.0
N1 C2 H2B 109.0
C3 C2 H2B 109.0
H2A C2 H2B 107.8
C4 C3 C2 115.2(3)
C4 C3 H3A 108.5
C2 C3 H3A 108.5
C4 C3 H3B 108.5
C2 C3 H3B 108.5
H3A C3 H3B 107.5
O4 C4 N12 113.1(2)
O4 C4 C3 110.3(2)
N12 C4 C3 112.8(2)
O4 C4 C5 113.7(3)
N12 C4 C5 101.8(2)
C3 C4 C5 104.7(2)
O5 C5 C6 129.4(3)
O5 C5 C4 122.7(3)
C6 C5 C4 107.9(3)
C11 C6 C7 122.3(3)
C11 C6 C5 108.7(3)
C7 C6 C5 129.0(3)
C8 C7 C6 117.9(3)
C8 C7 H7 121.1
C6 C7 H7 121.1
C7 C8 C9 119.9(3)
C7 C8 H8 120.1
C9 C8 H8 120.1
C10 C9 C8 122.8(3)
C10 C9 H9 118.6
C8 C9 H9 118.6
C9 C10 C11 117.4(3)
C9 C10 H10 121.3
C11 C10 H10 121.3
C6 C11 C10 119.8(3)
C6 C11 N12 111.7(3)
C10 C11 N12 128.5(3)
C15 C14 C19 120.2(3)
C15 C14 N1 119.0(3)
C19 C14 N1 120.8(3)
C16 C15 C14 120.9(3)
C16 C15 H15 119.6
C14 C15 H15 119.6
C15 C16 C17 119.4(3)
C15 C16 H16 120.3
C17 C16 H16 120.3
C18 C17 C16 119.9(3)
C18 C17 H17 120.1
C16 C17 H17 120.1
C17 C18 C19 121.1(3)
C17 C18 H18 119.4
C19 C18 H18 119.4
C18 C19 C14 118.6(3)
C18 C19 C20 117.5(3)
C14 C19 C20 123.4(3)
O20 C20 N12 121.0(3)
O20 C20 C19 118.7(3)
N12 C20 C19 120.3(3)
O21 C21 N22 121.7(3)
O21 C21 N1 121.3(3)
N22 C21 N1 117.0(3)
N22 C22 C23 111.6(3)
N22 C22 H22A 109.3
C23 C22 H22A 109.3
N22 C22 H22B 109.3
C23 C22 H22B 109.3
H22A C22 H22B 108.0
C22 C23 C24 115.2(3)
C22 C23 H23A 108.5
C24 C23 H23A 108.5
C22 C23 H23B 108.5
C24 C23 H23B 108.5
H23A C23 H23B 107.5
C25 C24 C23 114.2(3)
C25 C24 H24A 108.7
C23 C24 H24A 108.7
C25 C24 H24B 108.7
C23 C24 H24B 108.7
H24A C24 H24B 107.6
C24 C25 H25A 109.5
C24 C25 H25B 109.5
H25A C25 H25B 109.5
C24 C25 H25C 109.5
H25A C25 H25C 109.5
H25B C25 H25C 109.5
N31 C31 C32 178.8(4)
C31 C32 H32A 109.5
C31 C32 H32B 109.5
H32A C32 H32B 109.5
C31 C32 H32C 109.5
H32A C32 H32C 109.5
H32B C32 H32C 109.5

loop_
_geom_bond_atom_site_label_1
_geom_bond_atom_site_label_2
_geom_bond_distance
O4 C4 1.390(4)
O4 H4O 0.978(5)
O5 C5 1.220(4)
O20 C20 1.230(4)
O21 C21 1.237(4)
N1 C21 1.365(4)
N1 C14 1.442(4)
N1 C2 1.465(4)
N12 C20 1.386(4)
N12 C11 1.418(4)
N12 C4 1.510(4)
N22 C21 1.356(4)
N22 C22 1.460(4)
N22 H22N 0.979(5)
N31 C31 1.138(5)
C2 C3 1.535(4)
C2 H2A 0.9900
C2 H2B 0.9900
C3 C4 1.523(4)
C3 H3A 0.9900
C3 H3B 0.9900
C4 C5 1.559(4)
C5 C6 1.448(4)
C6 C11 1.392(4)
C6 C7 1.396(4)
C7 C8 1.384(5)
C7 H7 0.9500
C8 C9 1.393(5)
C8 H8 0.9500
C9 C10 1.388(4)
C9 H9 0.9500
C10 C11 1.401(4)
C10 H10 0.9500
C14 C15 1.390(4)
C14 C19 1.402(4)
C15 C16 1.377(5)
C15 H15 0.9500
C16 C17 1.403(5)
C16 H16 0.9500
C17 C18 1.382(4)
C17 H17 0.9500
C18 C19 1.393(5)
C18 H18 0.9500
C19 C20 1.494(4)
C22 C23 1.525(5)
C22 H22A 0.9900
C22 H22B 0.9900
C23 C24 1.529(5)
C23 H23A 0.9900
C23 H23B 0.9900
C24 C25 1.518(5)
C24 H24A 0.9900
C24 H24B 0.9900
C25 H25A 0.9800
C25 H25B 0.9800
C25 H25C 0.9800
C31 C32 1.461(5)
C32 H32A 0.9800
C32 H32B 0.9800
C32 H32C 0.9800

loop_
_geom_hbond_atom_site_label_D
_geom_hbond_atom_site_label_H
_geom_hbond_atom_site_label_A
_geom_hbond_site_symmetry_A
_geom_hbond_distance_DA
_geom_hbond_distance_DH
_geom_hbond_distance_HA
_geom_hbond_angle_DHA
_geom_hbond_publ_flag
O4 H4O O21 4_565 2.657(3) 0.98(2) 1.73(3) 156(4) no

loop_
_geom_torsion_atom_site_label_1
_geom_torsion_atom_site_label_2
_geom_torsion_atom_site_label_3
_geom_torsion_atom_site_label_4
_geom_torsion
C21 N1 C2 C3 71.0(4)
C14 N1 C2 C3 -97.2(3)
N1 C2 C3 C4 55.8(4)
C20 N12 C4 O4 -25.4(4)
C11 N12 C4 O4 133.2(3)
C20 N12 C4 C3 100.6(3)
C11 N12 C4 C3 -100.8(3)
C20 N12 C4 C5 -147.7(3)
C11 N12 C4 C5 10.9(3)
C2 C3 C4 O4 51.8(4)
C2 C3 C4 N12 -75.7(3)
C2 C3 C4 C5 174.4(3)
O4 C4 C5 O5 52.2(4)
N12 C4 C5 O5 174.1(3)
C3 C4 C5 O5 -68.3(4)
O4 C4 C5 C6 -131.6(3)
N12 C4 C5 C6 -9.6(3)
C3 C4 C5 C6 108.0(3)
O5 C5 C6 C11 -179.0(3)
C4 C5 C6 C11 5.1(3)
O5 C5 C6 C7 3.2(6)
C4 C5 C6 C7 -172.7(3)
C11 C6 C7 C8 -0.2(5)
C5 C6 C7 C8 177.4(3)
C6 C7 C8 C9 -0.7(5)
C7 C8 C9 C10 1.1(5)
C8 C9 C10 C11 -0.7(5)
C7 C6 C11 C10 0.6(5)
C5 C6 C11 C10 -177.4(3)
C7 C6 C11 N12 -179.9(3)
C5 C6 C11 N12 2.1(4)
C9 C10 C11 C6 -0.1(5)
C9 C10 C11 N12 -179.6(3)
C20 N12 C11 C6 151.3(3)
C4 N12 C11 C6 -8.7(3)
C20 N12 C11 C10 -29.3(5)
C4 N12 C11 C10 170.8(3)
C21 N1 C14 C15 107.0(3)
C2 N1 C14 C15 -85.4(3)
C21 N1 C14 C19 -74.1(4)
C2 N1 C14 C19 93.5(3)
C19 C14 C15 C16 0.0(5)
N1 C14 C15 C16 178.9(3)
C14 C15 C16 C17 0.4(5)
C15 C16 C17 C18 0.4(5)
C16 C17 C18 C19 -1.6(5)
C17 C18 C19 C14 2.0(5)
C17 C18 C19 C20 174.6(3)
C15 C14 C19 C18 -1.1(5)
N1 C14 C19 C18 180.0(3)
C15 C14 C19 C20 -173.3(3)
N1 C14 C19 C20 7.8(5)
C11 N12 C20 O20 1.4(5)
C4 N12 C20 O20 157.6(3)
C11 N12 C20 C19 -179.2(3)
C4 N12 C20 C19 -23.0(4)
C18 C19 C20 O20 -43.3(4)
C14 C19 C20 O20 129.0(3)
C18 C19 C20 N12 137.3(3)
C14 C19 C20 N12 -50.4(4)
C22 N22 C21 O21 -12.8(4)
C22 N22 C21 N1 168.7(3)
C14 N1 C21 O21 173.0(3)
C2 N1 C21 O21 5.7(4)
C14 N1 C21 N22 -8.5(4)
C2 N1 C21 N22 -175.8(3)
C21 N22 C22 C23 -83.1(4)
N22 C22 C23 C24 172.0(3)
C22 C23 C24 C25 59.6(4)
